data_7128991
loop_
_publ_author_name
'Singh, Hardeep'
'MacKay, Alyson'
'Sheibany, Nooshin'
'Chen, Fei'
'Mosser, Ma\"elle'
'Rouet, Pierre-\'Etienne'
'Rousseau, Fr\'ed\'eric'
'Askari, Mohammad S.'
'Ottenwaelder, Xavier'

_publ_section_title
;
 Intramolecular H-bond stabilization of a primary hydroxylamine in
 salen-type metal complexes.
;
_journal_issue 80
_journal_name_full 'Chemical communications (Cambridge, England)'
_journal_page_first 10403
_journal_page_last 10406
_journal_paper_doi 10.1039/d1cc03077a
_journal_volume 57
_journal_year 2021
_chemical_formula_moiety 'C15 H15 N3 Ni O3 S, 0.5 (H2 O)'
_chemical_formula_sum 'C15 H16 N3 Ni O3.5 S'
_chemical_formula_weight 385.08
_space_group_crystal_system triclinic
_space_group_IT_number 2
_space_group_name_Hall '-P 1'
_space_group_name_H-M_alt 'P -1'
_atom_sites_solution_hydrogens mixed
_audit_creation_method SHELXL-2017/1
_audit_update_record
;
2021-06-07 deposited with the CCDC.	2021-08-02 downloaded from the CCDC.
;
_cell_angle_alpha 98.838(4)
_cell_angle_beta 112.789(4)
_cell_angle_gamma 108.273(4)
_cell_formula_units_Z 4
_cell_length_a 11.9552(9)
_cell_length_b 12.1760(9)
_cell_length_c 12.7970(9)
_cell_measurement_reflns_used 8338
_cell_measurement_temperature 110(2)
_cell_measurement_theta_max 68.25
_cell_measurement_theta_min 3.95
_cell_volume 1548.2(2)
_computing_cell_refinement 'Bruker SAINT'
_computing_data_collection 'Bruker APEX2'
_computing_data_reduction 'Bruker SAINT'
_computing_molecular_graphics 'Bruker SHELXTL'
_computing_publication_material 'Bruker SHELXTL'
_computing_structure_refinement 'SHELXL-2017/1 (Sheldrick, 2017)'
_computing_structure_solution 'SHELXS-97 (Sheldrick 2008)'
_diffrn_ambient_temperature 110(2)
_diffrn_measured_fraction_theta_full 0.940
_diffrn_measured_fraction_theta_max 0.930
_diffrn_measurement_device_type 'Bruker APEX-II CCD'
_diffrn_measurement_method '\f and \w scans'
_diffrn_radiation_type CuK\a
_diffrn_radiation_wavelength 1.54178
_diffrn_reflns_av_R_equivalents 0.0554
_diffrn_reflns_av_unetI/netI 0.0453
_diffrn_reflns_Laue_measured_fraction_full 0.940
_diffrn_reflns_Laue_measured_fraction_max 0.930
_diffrn_reflns_limit_h_max 13
_diffrn_reflns_limit_h_min -14
_diffrn_reflns_limit_k_max 14
_diffrn_reflns_limit_k_min -14
_diffrn_reflns_limit_l_max 15
_diffrn_reflns_limit_l_min -15
_diffrn_reflns_number 20646
_diffrn_reflns_point_group_measured_fraction_full 0.940
_diffrn_reflns_point_group_measured_fraction_max 0.930
_diffrn_reflns_theta_full 67.679
_diffrn_reflns_theta_max 68.802
_diffrn_reflns_theta_min 3.947
_exptl_absorpt_coefficient_mu 3.274
_exptl_absorpt_correction_T_max 0.7531
_exptl_absorpt_correction_T_min 0.6606
_exptl_absorpt_correction_type multi-scan
_exptl_absorpt_process_details
; 
 SADABS 2016/2: Krause, L., Herbst-Irmer, R., Sheldrick G.M. & Stalke D., 
 J. Appl. Cryst. 48 (2015) 3-10 
;
_exptl_crystal_colour bronze
_exptl_crystal_density_diffrn 1.652
_exptl_crystal_description plate
_exptl_crystal_F_000 796
_exptl_crystal_size_max 0.189
_exptl_crystal_size_mid 0.109
_exptl_crystal_size_min 0.037
_refine_diff_density_max 0.353
_refine_diff_density_min -0.425
_refine_diff_density_rms 0.081
_refine_ls_extinction_method none
_refine_ls_goodness_of_fit_ref 1.097
_refine_ls_hydrogen_treatment mixed
_refine_ls_matrix_type full
_refine_ls_number_parameters 432
_refine_ls_number_reflns 5327
_refine_ls_number_restraints 0
_refine_ls_restrained_S_all 1.097
_refine_ls_R_factor_all 0.0461
_refine_ls_R_factor_gt 0.0375
_refine_ls_shift/su_max 0.001
_refine_ls_shift/su_mean 0.000
_refine_ls_structure_factor_coef Fsqd
_refine_ls_weighting_details 'w=1/[\s^2^(Fo^2^)+3.7283P] where P=(Fo^2^+2Fc^2^)/3'
_refine_ls_weighting_scheme calc
_refine_ls_wR_factor_gt 0.0914
_refine_ls_wR_factor_ref 0.0953
_reflns_Friedel_coverage 0.000
_reflns_number_gt 4556
_reflns_number_total 5327
_reflns_threshold_expression 'I > 2\s(I)'
_cod_data_source_file d1cc03077a2.cif
_cod_data_source_block Hardeep4_0m
_cod_depositor_comments 'Adding full bibliography for 7128990--7128999.cif.'
_cod_original_formula_sum 'C15 H16 N3 Ni O3.50 S'
_cod_database_code 7128991
_shelx_shelxl_version_number 2017/1
_shelx_space_group_comment
; 
The symmetry employed for this shelxl refinement is uniquely defined 
by the following loop, which should always be used as a source of 
symmetry information in preference to the above space-group names. 
They are only intended as comments. 
;
_shelx_estimated_absorpt_t_min 0.577
_shelx_estimated_absorpt_t_max 0.888

loop_
_space_group_symop_operation_xyz
'x, y, z'
'-x, -y, -z'

loop_
_atom_site_label
_atom_site_type_symbol
_atom_site_fract_x
_atom_site_fract_y
_atom_site_fract_z
_atom_site_U_iso_or_equiv
_atom_site_adp_type
_atom_site_occupancy
_atom_site_site_symmetry_order
_atom_site_calc_flag
_atom_site_refinement_flags_posn
_atom_site_refinement_flags_adp
_atom_site_refinement_flags_occupancy
_atom_site_disorder_assembly
_atom_site_disorder_group
Ni1 Ni 0.74740(5) 0.30731(5) 0.34498(4) 0.01543(14) Uani 1 1 d . . . . .
Ni2 Ni 0.51892(5) 0.65310(4) 0.89045(4) 0.01486(14) Uani 1 1 d . . . . .
S1 S 0.59635(9) 0.03004(7) 0.22768(7) 0.01864(18) Uani 1 1 d . . . . .
S2 S 0.69943(8) 0.72436(7) 0.77621(7) 0.01684(17) Uani 1 1 d . . . . .
O1 O 0.7895(2) 0.45895(19) 0.44206(19) 0.0179(5) Uani 1 1 d . . . . .
O2 O 0.6136(3) -0.0725(2) 0.1732(2) 0.0260(6) Uani 1 1 d . . . . .
O3 O 0.4619(2) 0.0233(2) 0.1707(2) 0.0242(5) Uani 1 1 d . . . . .
O4 O 0.4484(2) 0.68694(19) 0.98799(19) 0.0206(5) Uani 1 1 d . . . . .
O5 O 0.7635(2) 0.6757(2) 0.7174(2) 0.0241(5) Uani 1 1 d . . . . .
O6 O 0.6480(2) 0.8076(2) 0.7249(2) 0.0222(5) Uani 1 1 d . . . . .
O7 O 0.7710(3) 0.4424(2) 0.6476(2) 0.0259(6) Uani 1 1 d . . . . .
H7WA H 0.767(4) 0.504(4) 0.684(4) 0.038(12) Uiso 1 1 d . . . . .
H7WB H 0.796(5) 0.464(4) 0.594(4) 0.046(13) Uiso 1 1 d . . . . .
N1 N 0.6316(3) 0.2369(2) 0.4137(2) 0.0173(6) Uani 1 1 d . . . . .
H1A H 0.648305 0.296691 0.476971 0.021 Uiso 1 1 calc R U . . .
H1AB H 0.545761 0.213142 0.358134 0.021 Uiso 1 1 calc R U . . .
N2 N 0.7087(3) 0.1541(2) 0.2471(2) 0.0200(6) Uani 1 1 d . . . . .
N3 N 0.8551(3) 0.3682(2) 0.2767(2) 0.0177(6) Uani 1 1 d . . . . .
N4 N 0.6379(3) 0.8253(2) 0.9631(2) 0.0149(5) Uani 1 1 d . . . . .
H4A H 0.613804 0.864309 0.908532 0.018 Uiso 1 1 calc R U . . .
H4AB H 0.626296 0.856423 1.025551 0.018 Uiso 1 1 calc R U . . .
N5 N 0.5963(3) 0.6199(2) 0.7930(2) 0.0185(6) Uani 1 1 d . . . . .
N6 N 0.4097(3) 0.4887(2) 0.8258(2) 0.0166(6) Uani 1 1 d . . . . .
C1 C 0.6436(3) 0.1342(3) 0.4535(3) 0.0167(7) Uani 1 1 d . . . . .
C2 C 0.6672(3) 0.1343(3) 0.5688(3) 0.0187(7) Uani 1 1 d . . . . .
H2 H 0.676318 0.202821 0.623564 0.022 Uiso 1 1 calc R U . . .
C3 C 0.6774(3) 0.0335(3) 0.6037(3) 0.0226(7) Uani 1 1 d . . . . .
H3 H 0.691428 0.033159 0.681956 0.027 Uiso 1 1 calc R U . . .
C4 C 0.6673(3) -0.0661(3) 0.5262(3) 0.0226(7) Uani 1 1 d . . . . .
H4 H 0.675938 -0.133752 0.551399 0.027 Uiso 1 1 calc R U . . .
C5 C 0.6444(3) -0.0660(3) 0.4112(3) 0.0204(7) Uani 1 1 d . . . . .
H5 H 0.637304 -0.133810 0.357076 0.024 Uiso 1 1 calc R U . . .
C6 C 0.6320(3) 0.0336(3) 0.3754(3) 0.0164(7) Uani 1 1 d . . . . .
C7 C 0.7332(4) 0.1634(3) 0.1432(3) 0.0212(7) Uani 1 1 d . . . . .
H7A H 0.660820 0.174828 0.080849 0.025 Uiso 1 1 calc R U . . .
H7AB H 0.741372 0.089707 0.108145 0.025 Uiso 1 1 calc R U . . .
C8 C 0.8625(3) 0.2739(3) 0.1958(3) 0.0209(7) Uani 1 1 d . . . . .
H8A H 0.937876 0.253759 0.240361 0.025 Uiso 1 1 calc R U . . .
H8AB H 0.875867 0.303176 0.131707 0.025 Uiso 1 1 calc R U . . .
C9 C 0.9236(3) 0.4810(3) 0.2948(3) 0.0190(7) Uani 1 1 d . . . . .
H9 H 0.974077 0.498095 0.252797 0.023 Uiso 1 1 calc R U . . .
C10 C 0.9295(3) 0.5827(3) 0.3732(3) 0.0197(7) Uani 1 1 d . . . . .
C11 C 1.0035(4) 0.7007(3) 0.3786(3) 0.0259(8) Uani 1 1 d . . . . .
H11 H 1.050048 0.710265 0.332674 0.031 Uiso 1 1 calc R U . . .
C12 C 1.0103(4) 0.8023(3) 0.4485(3) 0.0289(8) Uani 1 1 d . . . . .
H12 H 1.060600 0.881556 0.451300 0.035 Uiso 1 1 calc R U . . .
C13 C 0.9410(4) 0.7864(3) 0.5157(3) 0.0272(8) Uani 1 1 d . . . . .
H13 H 0.944513 0.855992 0.564384 0.033 Uiso 1 1 calc R U . . .
C14 C 0.8680(3) 0.6721(3) 0.5127(3) 0.0213(7) Uani 1 1 d . . . . .
H14 H 0.822237 0.664187 0.559344 0.026 Uiso 1 1 calc R U . . .
C15 C 0.8603(3) 0.5668(3) 0.4415(3) 0.0178(7) Uani 1 1 d . . . . .
C16 C 0.7765(3) 0.8519(3) 1.0052(3) 0.0152(6) Uani 1 1 d . . . . .
C17 C 0.8688(3) 0.9135(3) 1.1242(3) 0.0187(7) Uani 1 1 d . . . . .
H17 H 0.841067 0.940376 1.179756 0.022 Uiso 1 1 calc R U . . .
C18 C 1.0018(3) 0.9357(3) 1.1620(3) 0.0226(7) Uani 1 1 d . . . . .
H18 H 1.064794 0.977900 1.243440 0.027 Uiso 1 1 calc R U . . .
C19 C 1.0432(3) 0.8966(3) 1.0815(3) 0.0226(7) Uani 1 1 d . . . . .
H19 H 1.134549 0.913575 1.107520 0.027 Uiso 1 1 calc R U . . .
C20 C 0.9513(3) 0.8328(3) 0.9633(3) 0.0192(7) Uani 1 1 d . . . . .
H20 H 0.979257 0.804971 0.908275 0.023 Uiso 1 1 calc R U . . .
C21 C 0.8185(3) 0.8097(3) 0.9256(3) 0.0158(6) Uani 1 1 d . . . . .
C22 C 0.5047(3) 0.5070(3) 0.6910(3) 0.0213(7) Uani 1 1 d . . . . .
H22A H 0.554243 0.474502 0.657689 0.026 Uiso 1 1 calc R U . . .
H22B H 0.437506 0.522270 0.627081 0.026 Uiso 1 1 calc R U . . .
C23 C 0.4398(3) 0.4198(3) 0.7430(3) 0.0197(7) Uani 1 1 d . . . . .
H23A H 0.356948 0.352838 0.678562 0.024 Uiso 1 1 calc R U . . .
H23B H 0.500439 0.384085 0.786020 0.024 Uiso 1 1 calc R U . . .
C24 C 0.3184(3) 0.4311(3) 0.8518(3) 0.0192(7) Uani 1 1 d . . . . .
H24 H 0.271822 0.345557 0.813995 0.023 Uiso 1 1 calc R U . . .
C25 C 0.2818(3) 0.4864(3) 0.9335(3) 0.0194(7) Uani 1 1 d . . . . .
C26 C 0.1764(3) 0.4144(3) 0.9500(3) 0.0234(7) Uani 1 1 d . . . . .
H26 H 0.131681 0.329551 0.907898 0.028 Uiso 1 1 calc R U . . .
C27 C 0.1364(4) 0.4637(3) 1.0258(3) 0.0275(8) Uani 1 1 d . . . . .
H27 H 0.065341 0.413489 1.036366 0.033 Uiso 1 1 calc R U . . .
C28 C 0.2016(4) 0.5886(3) 1.0870(3) 0.0250(8) Uani 1 1 d . . . . .
H28 H 0.174625 0.623029 1.139678 0.030 Uiso 1 1 calc R U . . .
C29 C 0.3043(3) 0.6624(3) 1.0722(3) 0.0219(7) Uani 1 1 d . . . . .
H29 H 0.346353 0.747343 1.113781 0.026 Uiso 1 1 calc R U . . .
C30 C 0.3478(3) 0.6129(3) 0.9953(3) 0.0185(7) Uani 1 1 d . . . . .

loop_
_atom_site_aniso_label
_atom_site_aniso_U_11
_atom_site_aniso_U_22
_atom_site_aniso_U_33
_atom_site_aniso_U_23
_atom_site_aniso_U_13
_atom_site_aniso_U_12
Ni1 0.0193(3) 0.0175(3) 0.0146(3) 0.0064(2) 0.0104(2) 0.0099(2)
Ni2 0.0148(3) 0.0150(3) 0.0153(3) 0.0038(2) 0.0079(2) 0.0060(2)
S1 0.0277(5) 0.0178(4) 0.0148(4) 0.0058(3) 0.0113(3) 0.0126(3)
S2 0.0186(4) 0.0202(4) 0.0158(4) 0.0059(3) 0.0102(3) 0.0100(3)
O1 0.0203(13) 0.0187(11) 0.0190(11) 0.0070(9) 0.0114(10) 0.0098(10)
O2 0.0410(16) 0.0207(12) 0.0248(12) 0.0064(10) 0.0209(12) 0.0160(11)
O3 0.0265(14) 0.0257(12) 0.0181(11) 0.0069(10) 0.0063(10) 0.0130(11)
O4 0.0207(13) 0.0202(11) 0.0211(11) 0.0044(9) 0.0132(10) 0.0053(10)
O5 0.0282(14) 0.0274(12) 0.0233(12) 0.0048(10) 0.0179(11) 0.0131(11)
O6 0.0240(13) 0.0280(12) 0.0207(11) 0.0128(10) 0.0114(10) 0.0142(11)
O7 0.0320(15) 0.0273(13) 0.0248(13) 0.0072(11) 0.0175(12) 0.0148(12)
N1 0.0202(15) 0.0168(13) 0.0163(13) 0.0033(11) 0.0090(12) 0.0093(12)
N2 0.0296(17) 0.0231(14) 0.0177(13) 0.0096(11) 0.0161(13) 0.0153(13)
N3 0.0180(15) 0.0247(14) 0.0151(13) 0.0094(11) 0.0080(12) 0.0125(12)
N4 0.0151(14) 0.0187(13) 0.0156(12) 0.0067(11) 0.0090(11) 0.0097(11)
N5 0.0178(15) 0.0175(13) 0.0185(13) 0.0003(11) 0.0102(12) 0.0053(11)
N6 0.0169(15) 0.0177(13) 0.0169(13) 0.0084(11) 0.0070(11) 0.0087(11)
C1 0.0153(17) 0.0202(15) 0.0178(15) 0.0086(13) 0.0089(13) 0.0081(13)
C2 0.0129(17) 0.0227(16) 0.0157(15) 0.0032(13) 0.0067(13) 0.0029(13)
C3 0.0165(18) 0.0312(18) 0.0189(16) 0.0125(14) 0.0075(14) 0.0071(15)
C4 0.0183(18) 0.0280(18) 0.0259(17) 0.0165(15) 0.0108(15) 0.0101(15)
C5 0.0192(18) 0.0209(16) 0.0255(17) 0.0089(14) 0.0118(15) 0.0110(14)
C6 0.0135(17) 0.0209(15) 0.0155(15) 0.0063(13) 0.0065(13) 0.0080(13)
C7 0.033(2) 0.0247(17) 0.0175(16) 0.0096(14) 0.0175(15) 0.0180(16)
C8 0.0240(19) 0.0322(18) 0.0203(16) 0.0130(14) 0.0146(15) 0.0205(16)
C9 0.0137(17) 0.0304(18) 0.0170(15) 0.0130(14) 0.0072(14) 0.0113(14)
C10 0.0145(17) 0.0266(17) 0.0167(15) 0.0094(14) 0.0053(14) 0.0082(14)
C11 0.0184(19) 0.0297(18) 0.0239(17) 0.0089(15) 0.0085(15) 0.0044(15)
C12 0.024(2) 0.0232(17) 0.0280(19) 0.0077(15) 0.0080(16) 0.0003(15)
C13 0.029(2) 0.0206(17) 0.0220(17) 0.0033(14) 0.0061(16) 0.0065(15)
C14 0.0177(18) 0.0249(17) 0.0173(16) 0.0049(14) 0.0063(14) 0.0069(14)
C15 0.0151(17) 0.0213(16) 0.0136(15) 0.0073(13) 0.0026(13) 0.0079(14)
C16 0.0173(17) 0.0117(14) 0.0208(16) 0.0083(12) 0.0105(14) 0.0074(13)
C17 0.0208(18) 0.0153(15) 0.0197(16) 0.0048(13) 0.0094(14) 0.0074(13)
C18 0.0182(18) 0.0212(16) 0.0209(16) 0.0064(14) 0.0039(14) 0.0056(14)
C19 0.0145(17) 0.0222(16) 0.0294(18) 0.0096(14) 0.0081(15) 0.0073(14)
C20 0.0200(18) 0.0180(15) 0.0265(17) 0.0109(14) 0.0138(15) 0.0105(14)
C21 0.0176(17) 0.0154(14) 0.0181(15) 0.0086(12) 0.0098(14) 0.0078(13)
C22 0.0220(19) 0.0215(16) 0.0183(16) 0.0015(13) 0.0082(14) 0.0101(15)
C23 0.0188(18) 0.0159(15) 0.0209(16) 0.0029(13) 0.0061(14) 0.0079(14)
C24 0.0169(18) 0.0157(15) 0.0212(16) 0.0085(13) 0.0039(14) 0.0070(13)
C25 0.0175(17) 0.0230(16) 0.0227(16) 0.0141(14) 0.0088(14) 0.0117(14)
C26 0.0180(18) 0.0246(17) 0.0312(18) 0.0168(15) 0.0115(16) 0.0093(15)
C27 0.025(2) 0.0345(19) 0.037(2) 0.0257(17) 0.0195(17) 0.0162(17)
C28 0.025(2) 0.038(2) 0.0271(18) 0.0200(16) 0.0173(16) 0.0205(17)
C29 0.0235(19) 0.0279(17) 0.0187(16) 0.0100(14) 0.0106(15) 0.0135(15)
C30 0.0137(17) 0.0248(16) 0.0191(16) 0.0107(13) 0.0071(14) 0.0092(14)

loop_
_atom_type_symbol
_atom_type_description
_atom_type_scat_dispersion_real
_atom_type_scat_dispersion_imag
_atom_type_scat_source
C C 0.0181 0.0091 'International Tables Vol C Tables 4.2.6.8 and 6.1.1.4'
H H 0.0000 0.0000 'International Tables Vol C Tables 4.2.6.8 and 6.1.1.4'
N N 0.0311 0.0180 'International Tables Vol C Tables 4.2.6.8 and 6.1.1.4'
Ni Ni -3.0029 0.5091 'International Tables Vol C Tables 4.2.6.8 and 6.1.1.4'
O O 0.0492 0.0322 'International Tables Vol C Tables 4.2.6.8 and 6.1.1.4'
S S 0.3331 0.5567 'International Tables Vol C Tables 4.2.6.8 and 6.1.1.4'

loop_
_geom_angle_atom_site_label_1
_geom_angle_atom_site_label_2
_geom_angle_atom_site_label_3
_geom_angle
_geom_angle_site_symmetry_1
_geom_angle_site_symmetry_3
_geom_angle_publ_flag
O1 Ni1 N3 94.55(11) . . ?
O1 Ni1 N2 178.67(12) . . ?
N3 Ni1 N2 84.49(12) . . ?
O1 Ni1 N1 87.51(10) . . ?
N3 Ni1 N1 177.94(11) . . ?
N2 Ni1 N1 93.45(11) . . ?
O4 Ni2 N6 95.46(11) . . ?
O4 Ni2 N5 178.51(12) . . ?
N6 Ni2 N5 85.41(12) . . ?
O4 Ni2 N4 84.33(10) . . ?
N6 Ni2 N4 178.09(12) . . ?
N5 Ni2 N4 94.77(11) . . ?
O2 S1 O3 114.42(14) . . ?
O2 S1 N2 110.50(15) . . ?
O3 S1 N2 114.75(14) . . ?
O2 S1 C6 108.05(14) . . ?
O3 S1 C6 106.07(14) . . ?
N2 S1 C6 101.97(14) . . ?
O5 S2 O6 114.11(14) . . ?
O5 S2 N5 111.21(14) . . ?
O6 S2 N5 114.41(15) . . ?
O5 S2 C21 108.42(15) . . ?
O6 S2 C21 105.94(14) . . ?
N5 S2 C21 101.66(14) . . ?
C15 O1 Ni1 127.5(2) . . ?
C30 O4 Ni2 127.8(2) . . ?
H7WA O7 H7WB 106(4) . . ?
C1 N1 Ni1 116.7(2) . . ?
C1 N1 H1A 108.1 . . ?
Ni1 N1 H1A 108.1 . . ?
C1 N1 H1AB 108.1 . . ?
Ni1 N1 H1AB 108.1 . . ?
H1A N1 H1AB 107.3 . . ?
C7 N2 S1 115.7(2) . . ?
C7 N2 Ni1 112.1(2) . . ?
S1 N2 Ni1 124.47(16) . . ?
C9 N3 C8 118.6(3) . . ?
C9 N3 Ni1 127.2(2) . . ?
C8 N3 Ni1 114.2(2) . . ?
C16 N4 Ni2 115.26(18) . . ?
C16 N4 H4A 108.5 . . ?
Ni2 N4 H4A 108.5 . . ?
C16 N4 H4AB 108.5 . . ?
Ni2 N4 H4AB 108.5 . . ?
H4A N4 H4AB 107.5 . . ?
C22 N5 S2 118.3(2) . . ?
C22 N5 Ni2 111.6(2) . . ?
S2 N5 Ni2 122.24(15) . . ?
C24 N6 C23 119.3(3) . . ?
C24 N6 Ni2 126.3(2) . . ?
C23 N6 Ni2 114.2(2) . . ?
C6 C1 C2 119.1(3) . . ?
C6 C1 N1 119.5(3) . . ?
C2 C1 N1 121.4(3) . . ?
C1 C2 C3 119.7(3) . . ?
C1 C2 H2 120.1 . . ?
C3 C2 H2 120.1 . . ?
C4 C3 C2 121.1(3) . . ?
C4 C3 H3 119.5 . . ?
C2 C3 H3 119.5 . . ?
C3 C4 C5 119.3(3) . . ?
C3 C4 H4 120.4 . . ?
C5 C4 H4 120.4 . . ?
C4 C5 C6 119.8(3) . . ?
C4 C5 H5 120.1 . . ?
C6 C5 H5 120.1 . . ?
C1 C6 C5 121.0(3) . . ?
C1 C6 S1 119.6(2) . . ?
C5 C6 S1 119.4(2) . . ?
N2 C7 C8 103.3(3) . . ?
N2 C7 H7A 111.1 . . ?
C8 C7 H7A 111.1 . . ?
N2 C7 H7AB 111.1 . . ?
C8 C7 H7AB 111.1 . . ?
H7A C7 H7AB 109.1 . . ?
N3 C8 C7 107.2(3) . . ?
N3 C8 H8A 110.3 . . ?
C7 C8 H8A 110.3 . . ?
N3 C8 H8AB 110.3 . . ?
C7 C8 H8AB 110.3 . . ?
H8A C8 H8AB 108.5 . . ?
N3 C9 C10 125.1(3) . . ?
N3 C9 H9 117.5 . . ?
C10 C9 H9 117.5 . . ?
C11 C10 C15 119.9(3) . . ?
C11 C10 C9 118.3(3) . . ?
C15 C10 C9 121.8(3) . . ?
C12 C11 C10 121.7(3) . . ?
C12 C11 H11 119.1 . . ?
C10 C11 H11 119.1 . . ?
C11 C12 C13 118.3(3) . . ?
C11 C12 H12 120.8 . . ?
C13 C12 H12 120.8 . . ?
C14 C13 C12 121.4(3) . . ?
C14 C13 H13 119.3 . . ?
C12 C13 H13 119.3 . . ?
C13 C14 C15 121.0(3) . . ?
C13 C14 H14 119.5 . . ?
C15 C14 H14 119.5 . . ?
O1 C15 C14 118.8(3) . . ?
O1 C15 C10 123.5(3) . . ?
C14 C15 C10 117.7(3) . . ?
C17 C16 C21 119.1(3) . . ?
C17 C16 N4 121.7(3) . . ?
C21 C16 N4 119.1(3) . . ?
C16 C17 C18 120.0(3) . . ?
C16 C17 H17 120.0 . . ?
C18 C17 H17 120.0 . . ?
C19 C18 C17 120.4(3) . . ?
C19 C18 H18 119.8 . . ?
C17 C18 H18 119.8 . . ?
C20 C19 C18 120.0(3) . . ?
C20 C19 H19 120.0 . . ?
C18 C19 H19 120.0 . . ?
C19 C20 C21 119.7(3) . . ?
C19 C20 H20 120.1 . . ?
C21 C20 H20 120.1 . . ?
C20 C21 C16 120.7(3) . . ?
C20 C21 S2 120.3(2) . . ?
C16 C21 S2 119.1(2) . . ?
N5 C22 C23 104.5(3) . . ?
N5 C22 H22A 110.8 . . ?
C23 C22 H22A 110.8 . . ?
N5 C22 H22B 110.8 . . ?
C23 C22 H22B 110.8 . . ?
H22A C22 H22B 108.9 . . ?
N6 C23 C22 107.7(2) . . ?
N6 C23 H23A 110.2 . . ?
C22 C23 H23A 110.2 . . ?
N6 C23 H23B 110.2 . . ?
C22 C23 H23B 110.2 . . ?
H23A C23 H23B 108.5 . . ?
N6 C24 C25 125.1(3) . . ?
N6 C24 H24 117.5 . . ?
C25 C24 H24 117.5 . . ?
C26 C25 C30 119.4(3) . . ?
C26 C25 C24 119.5(3) . . ?
C30 C25 C24 121.1(3) . . ?
C27 C26 C25 121.6(3) . . ?
C27 C26 H26 119.2 . . ?
C25 C26 H26 119.2 . . ?
C26 C27 C28 119.1(3) . . ?
C26 C27 H27 120.4 . . ?
C28 C27 H27 120.4 . . ?
C29 C28 C27 121.1(3) . . ?
C29 C28 H28 119.4 . . ?
C27 C28 H28 119.4 . . ?
C28 C29 C30 120.5(3) . . ?
C28 C29 H29 119.7 . . ?
C30 C29 H29 119.7 . . ?
O4 C30 C25 124.0(3) . . ?
O4 C30 C29 117.7(3) . . ?
C25 C30 C29 118.3(3) . . ?

loop_
_geom_bond_atom_site_label_1
_geom_bond_atom_site_label_2
_geom_bond_distance
_geom_bond_site_symmetry_2
_geom_bond_publ_flag
Ni1 O1 1.853(2) . ?
Ni1 N3 1.856(3) . ?
Ni1 N2 1.885(3) . ?
Ni1 N1 1.963(3) . ?
Ni2 O4 1.820(2) . ?
Ni2 N6 1.847(3) . ?
Ni2 N5 1.883(3) . ?
Ni2 N4 1.946(3) . ?
S1 O2 1.447(2) . ?
S1 O3 1.453(2) . ?
S1 N2 1.582(3) . ?
S1 C6 1.760(3) . ?
S2 O5 1.449(2) . ?
S2 O6 1.455(2) . ?
S2 N5 1.578(3) . ?
S2 C21 1.765(3) . ?
O1 C15 1.323(4) . ?
O4 C30 1.305(4) . ?
O7 H7WA 0.85(4) . ?
O7 H7WB 0.90(5) . ?
N1 C1 1.447(4) . ?
N1 H1A 0.9100 . ?
N1 H1AB 0.9100 . ?
N2 C7 1.482(4) . ?
N3 C9 1.288(4) . ?
N3 C8 1.473(4) . ?
N4 C16 1.434(4) . ?
N4 H4A 0.9100 . ?
N4 H4AB 0.9100 . ?
N5 C22 1.480(4) . ?
N6 C24 1.292(4) . ?
N6 C23 1.472(4) . ?
C1 C6 1.389(4) . ?
C1 C2 1.390(4) . ?
C2 C3 1.393(5) . ?
C2 H2 0.9500 . ?
C3 C4 1.384(5) . ?
C3 H3 0.9500 . ?
C4 C5 1.390(5) . ?
C4 H4 0.9500 . ?
C5 C6 1.390(4) . ?
C5 H5 0.9500 . ?
C7 C8 1.505(5) . ?
C7 H7A 0.9900 . ?
C7 H7AB 0.9900 . ?
C8 H8A 0.9900 . ?
C8 H8AB 0.9900 . ?
C9 C10 1.433(4) . ?
C9 H9 0.9500 . ?
C10 C11 1.406(5) . ?
C10 C15 1.414(5) . ?
C11 C12 1.371(5) . ?
C11 H11 0.9500 . ?
C12 C13 1.402(5) . ?
C12 H12 0.9500 . ?
C13 C14 1.377(5) . ?
C13 H13 0.9500 . ?
C14 C15 1.409(4) . ?
C14 H14 0.9500 . ?
C16 C17 1.388(4) . ?
C16 C21 1.398(4) . ?
C17 C18 1.389(5) . ?
C17 H17 0.9500 . ?
C18 C19 1.387(5) . ?
C18 H18 0.9500 . ?
C19 C20 1.383(5) . ?
C19 H19 0.9500 . ?
C20 C21 1.385(5) . ?
C20 H20 0.9500 . ?
C22 C23 1.508(5) . ?
C22 H22A 0.9900 . ?
C22 H22B 0.9900 . ?
C23 H23A 0.9900 . ?
C23 H23B 0.9900 . ?
C24 C25 1.435(5) . ?
C24 H24 0.9500 . ?
C25 C26 1.405(5) . ?
C25 C30 1.415(5) . ?
C26 C27 1.374(5) . ?
C26 H26 0.9500 . ?
C27 C28 1.397(5) . ?
C27 H27 0.9500 . ?
C28 C29 1.375(5) . ?
C28 H28 0.9500 . ?
C29 C30 1.419(5) . ?
C29 H29 0.9500 . ?
